data_7010167
loop_
_publ_author_name
'Dani\`ele, Stephane'
'Hitchcock, Peter B.'
'Lappert, Michael F.'
'Merle, Philippe G.'

_publ_section_title
;
 Synthesis, structures and catalytic properties of chelating
 N,N&#x200A;'-bis(silylated) 1,2-benzenediamidozirconium(IV) chlorides
 [and a titanium(IV) analogue] and dimethylamides&#x200A;&#x2020;
;
_journal_issue 1
_journal_name_full 'Journal of the Chemical Society, Dalton Transactions'
_journal_page_first 13
_journal_paper_doi 10.1039/b006596j
_journal_year 2001
_chemical_formula_moiety 'C36 H68 N8 Si4 Zr2'
_chemical_formula_sum 'C36 H68 N8 Si4 Zr2'
_chemical_formula_weight 907.78
_chemical_name_common '[{Zr(C6H4(NSiMe2vinyl)2)(NMe2)2}2]'
_chemical_name_systematic
;
 ?
;
_space_group_IT_number 14
_symmetry_cell_setting monoclinic
_symmetry_space_group_name_Hall '-P 2ybc'
_symmetry_space_group_name_H-M 'P 1 21/c 1'
_atom_sites_solution_hydrogens geom
_atom_sites_solution_primary direct
_atom_sites_solution_secondary difmap
_audit_creation_method SHELXL
_cell_angle_alpha 90.00
_cell_angle_beta 111.00(4)
_cell_angle_gamma 90.00
_cell_formula_units_Z 4
_cell_length_a 18.596(11)
_cell_length_b 10.248(4)
_cell_length_c 25.869(13)
_cell_measurement_reflns_used 25
_cell_measurement_temperature 173(2)
_cell_measurement_theta_max 10
_cell_measurement_theta_min 7
_cell_volume 4602(4)
_computing_structure_refinement 'SHELXL-93 (Sheldrick, 1993)'
_diffrn_ambient_temperature 173(2)
_diffrn_measurement_device 'Enraf-Nonius CAD4'
_diffrn_measurement_method 'omega-2theta scan'
_diffrn_radiation_monochromator graphite
_diffrn_radiation_source 'fine-focus sealed tube'
_diffrn_radiation_type MoK\a
_diffrn_radiation_wavelength 0.71073
_diffrn_reflns_av_R_equivalents 0.0465
_diffrn_reflns_av_sigmaI/netI 0.0377
_diffrn_reflns_limit_h_max 20
_diffrn_reflns_limit_h_min 0
_diffrn_reflns_limit_k_max 11
_diffrn_reflns_limit_k_min 0
_diffrn_reflns_limit_l_max 26
_diffrn_reflns_limit_l_min -28
_diffrn_reflns_number 6614
_diffrn_reflns_theta_max 22.99
_diffrn_reflns_theta_min 2.16
_exptl_absorpt_coefficient_mu 0.590
_exptl_absorpt_correction_T_max 1.00
_exptl_absorpt_correction_T_min 0.35
_exptl_absorpt_correction_type empirical
_exptl_crystal_density_diffrn 1.310
_exptl_crystal_F_000 1904
_exptl_crystal_size_max 0.60
_exptl_crystal_size_mid 0.60
_exptl_crystal_size_min 0.30
_refine_diff_density_max 3.147
_refine_diff_density_min -2.101
_refine_diff_density_rms 0.203
_refine_ls_extinction_method none
_refine_ls_goodness_of_fit_all 1.100
_refine_ls_goodness_of_fit_obs 1.116
_refine_ls_matrix_type full
_refine_ls_number_parameters 451
_refine_ls_number_reflns 6398
_refine_ls_number_restraints 0
_refine_ls_restrained_S_all 1.100
_refine_ls_restrained_S_obs 1.116
_refine_ls_R_factor_all 0.0750
_refine_ls_R_factor_obs 0.0704
_refine_ls_shift/esd_max -0.001
_refine_ls_shift/esd_mean 0.000
_refine_ls_structure_factor_coef Fsqd
_refine_ls_weighting_details 'w=1/[\s^2^(Fo^2^)+(0.1522P)^2^+5.3904P] where P=(Fo^2^+2Fc^2^)/3'
_refine_ls_weighting_scheme calc
_refine_ls_wR_factor_all 0.1995
_refine_ls_wR_factor_obs 0.1918
_reflns_number_observed 5776
_reflns_number_total 6398
_reflns_observed_criterion >2sigma(I)
_cod_data_source_file b006596j.txt
_cod_data_source_block jun397-MFL4
_cod_depositor_comments
;
The following automatic conversions were performed:

'_refine_ls_weighting_scheme' value 'calc
w=1/[\s^2^(Fo^2^)+(0.1522P)^2^+5.3904P] where P=(Fo^2^+2Fc^2^)/3' was
changed to 'calc'. New tag '_refine_ls_weighting_details' was
created. The value of the new tag was set to
'w=1/[\s^2^(Fo^2^)+(0.1522P)^2^+5.3904P] where P=(Fo^2^+2Fc^2^)/3'.

Automatic conversion script
Id: cif_fix_values 3143 2015-03-26 13:38:13Z robertas 
;
_cod_original_cell_volume 4602.5(40)
_cod_original_sg_symbol_H-M P2(1)/c
_cod_database_code 7010167

loop_
_symmetry_equiv_pos_as_xyz
'x, y, z'
'x, -y+1/2, z+1/2'
'-x, -y, -z'
'-x, y-1/2, -z-1/2'

loop_
_atom_site_aniso_label
_atom_site_aniso_U_11
_atom_site_aniso_U_22
_atom_site_aniso_U_33
_atom_site_aniso_U_23
_atom_site_aniso_U_13
_atom_site_aniso_U_12
Zr1 0.0240(3) 0.0043(3) 0.0178(3) 0.0008(2) 0.0027(2) 0.0013(2)
Zr2 0.0254(3) 0.0024(3) 0.0188(3) 0.0003(2) 0.0049(2) -0.0001(2)
Si1 0.0313(8) 0.0245(9) 0.0299(8) 0.0090(7) 0.0083(7) -0.0042(7)
Si2 0.0333(9) 0.0139(8) 0.0230(8) -0.0043(6) 0.0008(7) -0.0031(6)
Si3 0.0352(9) 0.0162(9) 0.0212(8) -0.0033(6) 0.0034(7) -0.0057(6)
Si4 0.0398(9) 0.0075(8) 0.0298(8) -0.0014(6) 0.0102(7) -0.0070(6)
N1 0.025(2) 0.016(3) 0.019(2) 0.000(2) 0.005(2) 0.000(2)
N2 0.028(2) 0.012(2) 0.021(2) 0.003(2) 0.003(2) 0.000(2)
N3 0.029(2) 0.014(2) 0.017(2) 0.000(2) 0.002(2) -0.002(2)
N4 0.029(2) 0.004(2) 0.026(2) 0.001(2) 0.004(2) -0.004(2)
N5 0.026(2) 0.013(3) 0.022(2) 0.001(2) 0.005(2) -0.003(2)
N6 0.026(2) 0.013(2) 0.018(2) 0.000(2) 0.004(2) -0.007(2)
N7 0.040(3) 0.009(2) 0.030(2) 0.003(2) 0.008(2) 0.004(2)
N8 0.040(3) 0.012(2) 0.030(2) -0.003(2) 0.017(2) 0.001(2)
C1 0.036(3) 0.009(3) 0.016(2) 0.004(2) 0.003(2) 0.001(2)
C2 0.028(3) 0.010(3) 0.016(2) 0.003(2) 0.001(2) 0.000(2)
C3 0.028(3) 0.020(3) 0.025(3) 0.003(2) -0.002(2) 0.004(2)
C4 0.047(4) 0.026(4) 0.029(3) 0.003(3) 0.009(3) 0.019(3)
C5 0.056(4) 0.008(3) 0.029(3) -0.001(2) 0.007(3) 0.006(3)
C6 0.040(3) 0.014(3) 0.024(3) -0.001(2) 0.007(2) -0.005(2)
C7 0.056(4) 0.084(7) 0.051(4) 0.038(4) 0.021(4) 0.007(4)
C8 0.031(3) 0.050(4) 0.048(4) -0.004(3) 0.015(3) -0.007(3)
C9 0.041(4) 0.031(4) 0.061(4) 0.001(3) 0.013(3) -0.011(3)
C10 0.076(5) 0.033(5) 0.105(7) -0.008(4) 0.044(5) -0.013(4)
C11 0.042(3) 0.047(4) 0.028(3) -0.010(3) 0.010(3) -0.008(3)
C12 0.058(4) 0.024(4) 0.061(4) -0.020(3) -0.003(4) -0.001(3)
C13 0.039(3) 0.033(4) 0.031(3) -0.001(3) 0.008(3) -0.010(3)
C14 0.042(4) 0.045(4) 0.045(4) -0.002(3) 0.011(3) -0.010(3)
C15 0.037(3) 0.008(3) 0.020(2) 0.003(2) 0.005(2) 0.005(2)
C16 0.034(3) 0.009(3) 0.022(2) 0.003(2) 0.005(2) 0.001(2)
C17 0.044(3) 0.009(3) 0.030(3) 0.002(2) 0.008(2) 0.004(2)
C18 0.055(4) 0.012(3) 0.039(3) 0.005(3) 0.014(3) 0.015(3)
C19 0.039(3) 0.035(4) 0.044(3) 0.008(3) 0.014(3) 0.017(3)
C20 0.031(3) 0.023(3) 0.032(3) -0.001(2) 0.007(2) 0.001(2)
C21 0.074(5) 0.026(4) 0.029(3) 0.003(3) 0.013(3) -0.001(3)
C22 0.047(4) 0.064(5) 0.052(4) -0.029(4) 0.016(3) -0.026(4)
C23 0.065(4) 0.023(3) 0.026(3) -0.006(3) 0.007(3) -0.003(3)
C24 0.094(6) 0.062(6) 0.064(5) -0.008(5) -0.001(5) 0.010(5)
C25 0.080(5) 0.027(4) 0.039(3) 0.011(3) 0.015(3) -0.009(4)
C26 0.043(3) 0.037(4) 0.047(4) -0.017(3) 0.019(3) -0.013(3)
C27 0.044(3) 0.015(3) 0.037(3) -0.005(2) 0.011(3) -0.004(3)
C28 0.051(4) 0.039(4) 0.039(4) -0.012(3) 0.006(3) -0.012(3)
C29 0.028(3) 0.024(3) 0.036(3) 0.003(3) 0.009(2) 0.001(2)
C30 0.035(3) 0.025(3) 0.026(3) -0.002(2) 0.001(2) -0.014(2)
C31 0.048(3) 0.023(3) 0.030(3) -0.005(2) 0.010(3) -0.010(3)
C32 0.029(3) 0.030(3) 0.027(3) 0.007(2) 0.006(2) -0.007(2)
C33 0.064(4) 0.035(4) 0.040(3) -0.010(3) 0.029(3) 0.010(3)
C34 0.058(4) 0.019(3) 0.047(4) 0.006(3) 0.012(3) 0.009(3)
C35 0.051(4) 0.021(3) 0.039(3) -0.005(3) 0.026(3) -0.003(3)
C36 0.055(4) 0.020(3) 0.057(4) 0.000(3) 0.032(3) 0.011(3)

loop_
_atom_site_label
_atom_site_type_symbol
_atom_site_fract_x
_atom_site_fract_y
_atom_site_fract_z
_atom_site_U_iso_or_equiv
_atom_site_thermal_displace_type
_atom_site_occupancy
_atom_site_calc_flag
_atom_site_refinement_flags
_atom_site_disorder_group
Zr1 Zr 0.26431(3) 0.16277(4) 0.55509(2) 0.0167(2) Uani 1 d . .
Zr2 Zr 0.25288(3) 0.21486(5) 0.41392(2) 0.0163(2) Uani 1 d . .
Si1 Si 0.14932(8) -0.0734(2) 0.59405(6) 0.0293(4) Uani 1 d . .
Si2 Si 0.42416(9) 0.1907(2) 0.68420(6) 0.0259(4) Uani 1 d . .
Si3 Si 0.09498(9) 0.16489(15) 0.28892(6) 0.0261(4) Uani 1 d . .
Si4 Si 0.31934(9) 0.53320(14) 0.39942(6) 0.0263(4) Uani 1 d . .
N1 N 0.2280(2) -0.0131(4) 0.5807(2) 0.0213(10) Uani 1 d . .
N2 N 0.3646(2) 0.1171(4) 0.6238(2) 0.0221(10) Uani 1 d . .
N3 N 0.1423(2) 0.2405(4) 0.3521(2) 0.0218(10) Uani 1 d . .
N4 N 0.2531(2) 0.4184(4) 0.4039(2) 0.0207(9) Uani 1 d . .
N5 N 0.3403(2) 0.2203(4) 0.5067(2) 0.0215(10) Uani 1 d . .
N6 N 0.1965(2) 0.1034(4) 0.4648(2) 0.0202(9) Uani 1 d . .
N7 N 0.2106(3) 0.3220(4) 0.5700(2) 0.0272(11) Uani 1 d . .
N8 N 0.3129(3) 0.1183(4) 0.3743(2) 0.0261(10) Uani 1 d . .
C1 C 0.2961(3) -0.0873(5) 0.5943(2) 0.0220(11) Uani 1 d . .
C2 C 0.3673(3) -0.0188(5) 0.6172(2) 0.0198(11) Uani 1 d . .
C3 C 0.4358(3) -0.0917(6) 0.6306(2) 0.0273(12) Uani 1 d . .
H3 H 0.4840(3) -0.0482(6) 0.6455(2) 0.033 Uiso 1 calc R .
C4 C 0.4345(4) -0.2245(6) 0.6225(2) 0.0356(15) Uani 1 d . .
H4 H 0.4817(4) -0.2711(6) 0.6322(2) 0.043 Uiso 1 calc R .
C5 C 0.3655(4) -0.2911(6) 0.6007(2) 0.0333(14) Uani 1 d . .
H5 H 0.3652(4) -0.3830(6) 0.5958(2) 0.040 Uiso 1 calc R .
C6 C 0.2966(3) -0.2222(5) 0.5859(2) 0.0273(13) Uani 1 d . .
H6 H 0.2492(3) -0.2674(5) 0.5698(2) 0.033 Uiso 1 calc R .
C7 C 0.1822(4) -0.1554(9) 0.6628(3) 0.063(2) Uani 1 d . .
H7A H 0.2166(4) -0.2279(9) 0.6628(3) 0.095 Uiso 1 calc R .
H7B H 0.1375(4) -0.1888(9) 0.6702(3) 0.095 Uiso 1 calc R .
H7C H 0.2099(4) -0.0925(9) 0.6916(3) 0.095 Uiso 1 calc R .
C8 C 0.0837(3) 0.0653(7) 0.5929(3) 0.042(2) Uani 1 d . .
H8A H 0.0668(3) 0.1073(7) 0.5565(3) 0.064 Uiso 1 calc R .
H8B H 0.1112(3) 0.1289(7) 0.6214(3) 0.064 Uiso 1 calc R .
H8C H 0.0388(3) 0.0325(7) 0.6002(3) 0.064 Uiso 1 calc R .
C9 C 0.0921(4) -0.1936(7) 0.5399(3) 0.046(2) Uani 1 d . .
H9 H 0.0787(4) -0.1660(7) 0.5026(3) 0.055 Uiso 1 calc R .
C10 C 0.0686(5) -0.3082(8) 0.5468(4) 0.068(2) Uani 1 d . .
H10A H 0.0799(5) -0.3416(8) 0.5831(4) 0.082 Uiso 1 calc R .
H10B H 0.0399(5) -0.3593(8) 0.5156(4) 0.082 Uiso 1 calc R .
C11 C 0.4172(3) 0.0988(7) 0.7444(2) 0.040(2) Uani 1 d . .
H11A H 0.4340(3) 0.0085(7) 0.7432(2) 0.060 Uiso 1 calc R .
H11B H 0.3637(3) 0.0994(7) 0.7427(2) 0.060 Uiso 1 calc R .
H11C H 0.4502(3) 0.1402(7) 0.7789(2) 0.060 Uiso 1 calc R .
C12 C 0.3926(4) 0.3619(7) 0.6859(3) 0.055(2) Uani 1 d . .
H12A H 0.3964(4) 0.4096(7) 0.6542(3) 0.082 Uiso 1 calc R .
H12B H 0.4256(4) 0.4036(7) 0.7203(3) 0.082 Uiso 1 calc R .
H12C H 0.3391(4) 0.3628(7) 0.6842(3) 0.082 Uiso 1 calc R .
C13 C 0.5273(3) 0.1985(6) 0.6897(2) 0.0357(14) Uani 1 d . .
H13 H 0.5367(3) 0.2131(6) 0.6565(2) 0.043 Uiso 1 calc R .
C14 C 0.5872(4) 0.1859(7) 0.7349(3) 0.045(2) Uani 1 d . .
H14A H 0.5807(4) 0.1712(7) 0.7692(3) 0.054 Uiso 1 calc R .
H14B H 0.6376(4) 0.1914(7) 0.7336(3) 0.054 Uiso 1 calc R .
C15 C 0.1173(3) 0.3603(5) 0.3660(2) 0.0227(12) Uani 1 d . .
C16 C 0.1751(3) 0.4556(5) 0.3924(2) 0.0231(12) Uani 1 d . .
C17 C 0.1524(3) 0.5773(5) 0.4068(2) 0.0290(13) Uani 1 d . .
H17 H 0.1904(3) 0.6415(5) 0.4239(2) 0.035 Uiso 1 calc R .
C18 C 0.0761(4) 0.6044(6) 0.3964(2) 0.0362(14) Uani 1 d . .
H18 H 0.0618(4) 0.6874(6) 0.4059(2) 0.043 Uiso 1 calc R .
C19 C 0.0205(4) 0.5123(6) 0.3723(3) 0.040(2) Uani 1 d . .
H19 H -0.0320(4) 0.5320(6) 0.3654(3) 0.048 Uiso 1 calc R .
C20 C 0.0404(3) 0.3909(6) 0.3580(2) 0.0297(13) Uani 1 d . .
H20 H 0.0014(3) 0.3273(6) 0.3425(2) 0.036 Uiso 1 calc R .
C21 C 0.1050(4) 0.2676(7) 0.2324(2) 0.044(2) Uani 1 d . .
H21A H 0.0808(4) 0.3527(7) 0.2321(2) 0.066 Uiso 1 calc R .
H21B H 0.0798(4) 0.2242(7) 0.1967(2) 0.066 Uiso 1 calc R .
H21C H 0.1597(4) 0.2800(7) 0.2387(2) 0.066 Uiso 1 calc R .
C22 C -0.0102(4) 0.1318(8) 0.2725(3) 0.055(2) Uani 1 d . .
H22A H -0.0166(4) 0.0778(8) 0.3018(3) 0.082 Uiso 1 calc R .
H22B H -0.0312(4) 0.0858(8) 0.2370(3) 0.082 Uiso 1 calc R .
H22C H -0.0375(4) 0.2146(8) 0.2701(3) 0.082 Uiso 1 calc R .
C23 C 0.1410(4) 0.0028(6) 0.2896(2) 0.041(2) Uani 1 d . .
H23 H 0.1457(4) -0.0538(6) 0.3198(2) 0.049 Uiso 1 calc R .
C24 C 0.1674(5) -0.0394(10) 0.2519(4) 0.081(3) Uani 1 d . .
H24A H 0.1638(5) 0.0142(10) 0.2211(4) 0.098 Uiso 1 calc R .
H24B H 0.1901(5) -0.1235(10) 0.2554(4) 0.098 Uiso 1 calc R .
C25 C 0.2771(4) 0.6290(7) 0.3348(3) 0.051(2) Uani 1 d . .
H25A H 0.2303(4) 0.6730(7) 0.3348(3) 0.076 Uiso 1 calc R .
H25B H 0.2642(4) 0.5704(7) 0.3028(3) 0.076 Uiso 1 calc R .
H25C H 0.3145(4) 0.6942(7) 0.3326(3) 0.076 Uiso 1 calc R .
C26 C 0.4079(3) 0.4493(7) 0.3999(3) 0.042(2) Uani 1 d . .
H26A H 0.4300(3) 0.3988(7) 0.4341(3) 0.062 Uiso 1 calc R .
H26B H 0.4455(3) 0.5143(7) 0.3978(3) 0.062 Uiso 1 calc R .
H26C H 0.3952(3) 0.3905(7) 0.3680(3) 0.062 Uiso 1 calc R .
C27 C 0.3490(3) 0.6478(6) 0.4604(2) 0.0332(14) Uani 1 d . .
H27 H 0.3163(3) 0.6529(6) 0.4814(2) 0.040 Uiso 1 calc R .
C28 C 0.4094(4) 0.7195(7) 0.4759(3) 0.046(2) Uani 1 d . .
H28A H 0.4437(4) 0.7174(7) 0.4561(3) 0.055 Uiso 1 calc R .
H28B H 0.4200(4) 0.7747(7) 0.5073(3) 0.055 Uiso 1 calc R .
C29 C 0.4030(3) 0.1264(6) 0.5122(2) 0.0299(13) Uani 1 d . .
H29A H 0.3807(3) 0.0413(6) 0.4976(2) 0.045 Uiso 1 calc R .
H29B H 0.4355(3) 0.1175(6) 0.5513(2) 0.045 Uiso 1 calc R .
H29C H 0.4341(3) 0.1580(6) 0.4912(2) 0.045 Uiso 1 calc R .
C30 C 0.3773(3) 0.3461(6) 0.5292(2) 0.0312(14) Uani 1 d . .
H30A H 0.3375(3) 0.4114(6) 0.5264(2) 0.047 Uiso 1 calc R .
H30B H 0.4087(3) 0.3755(6) 0.5081(2) 0.047 Uiso 1 calc R .
H30C H 0.4101(3) 0.3349(6) 0.5682(2) 0.047 Uiso 1 calc R .
C31 C 0.2094(4) -0.0335(6) 0.4525(2) 0.0344(14) Uani 1 d . .
H31A H 0.2643(4) -0.0475(6) 0.4601(2) 0.052 Uiso 1 calc R .
H31B H 0.1801(4) -0.0520(6) 0.4134(2) 0.052 Uiso 1 calc R .
H31C H 0.1922(4) -0.0918(6) 0.4758(2) 0.052 Uiso 1 calc R .
C32 C 0.1135(3) 0.1196(6) 0.4527(2) 0.0299(13) Uani 1 d . .
H32A H 0.1030(3) 0.2098(6) 0.4605(2) 0.045 Uiso 1 calc R .
H32B H 0.0970(3) 0.0600(6) 0.4759(2) 0.045 Uiso 1 calc R .
H32C H 0.0850(3) 0.0999(6) 0.4136(2) 0.045 Uiso 1 calc R .
C33 C 0.1888(4) 0.3555(7) 0.6172(3) 0.044(2) Uani 1 d . .
H33A H 0.2072(4) 0.2875(7) 0.6456(3) 0.065 Uiso 1 calc R .
H33B H 0.1326(4) 0.3620(7) 0.6051(3) 0.065 Uiso 1 calc R .
H33C H 0.2120(4) 0.4393(7) 0.6326(3) 0.065 Uiso 1 calc R .
C34 C 0.1845(4) 0.4204(6) 0.5271(3) 0.043(2) Uani 1 d . .
H34A H 0.1999(4) 0.3955(6) 0.4959(3) 0.064 Uiso 1 calc R .
H34B H 0.2077(4) 0.5046(6) 0.5419(3) 0.064 Uiso 1 calc R .
H34C H 0.1283(4) 0.4274(6) 0.5143(3) 0.064 Uiso 1 calc R .
C35 C 0.3203(4) 0.1820(6) 0.3254(2) 0.0342(14) Uani 1 d . .
H35A H 0.2969(4) 0.2689(6) 0.3207(2) 0.051 Uiso 1 calc R .
H35B H 0.2940(4) 0.1293(6) 0.2923(2) 0.051 Uiso 1 calc R .
H35C H 0.3750(4) 0.1901(6) 0.3305(2) 0.051 Uiso 1 calc R .
C36 C 0.3477(4) -0.0109(6) 0.3811(3) 0.041(2) Uani 1 d . .
H36A H 0.3428(4) -0.0534(6) 0.4136(3) 0.061 Uiso 1 calc R .
H36B H 0.4024(4) -0.0027(6) 0.3862(3) 0.061 Uiso 1 calc R .
H36C H 0.3215(4) -0.0635(6) 0.3481(3) 0.061 Uiso 1 calc R .

loop_
_atom_type_symbol
_atom_type_description
_atom_type_scat_dispersion_real
_atom_type_scat_dispersion_imag
_atom_type_scat_source
C C 0.0033 0.0016 'International Tables Vol C Tables 4.2.6.8 and 6.1.1.4'
H H 0.0000 0.0000 'International Tables Vol C Tables 4.2.6.8 and 6.1.1.4'
N N 0.0061 0.0033 'International Tables Vol C Tables 4.2.6.8 and 6.1.1.4'
Si Si 0.0817 0.0704 'International Tables Vol C Tables 4.2.6.8 and 6.1.1.4'
Zr Zr -2.9673 0.5597 'International Tables Vol C Tables 4.2.6.8 and 6.1.1.4'

loop_
_geom_angle_atom_site_label_1
_geom_angle_atom_site_label_2
_geom_angle_atom_site_label_3
_geom_angle
_geom_angle_site_symmetry_1
_geom_angle_site_symmetry_3
_geom_angle_publ_flag
N7 Zr1 N1 113.2(2) . . ?
N7 Zr1 N2 111.4(2) . . ?
N1 Zr1 N2 80.4(2) . . ?
N7 Zr1 N5 110.0(2) . . ?
N1 Zr1 N5 136.4(2) . . ?
N2 Zr1 N5 89.1(2) . . ?
N7 Zr1 N6 106.2(2) . . ?
N1 Zr1 N6 88.41(15) . . ?
N2 Zr1 N6 142.2(2) . . ?
N5 Zr1 N6 74.49(15) . . ?
N7 Zr1 C2 136.5(2) . . ?
N1 Zr1 C2 58.1(2) . . ?
N2 Zr1 C2 30.3(2) . . ?
N5 Zr1 C2 93.3(2) . . ?
N6 Zr1 C2 115.4(2) . . ?
N7 Zr1 C1 137.7(2) . . ?
N1 Zr1 C1 30.4(2) . . ?
N2 Zr1 C1 58.3(2) . . ?
N5 Zr1 C1 110.6(2) . . ?
N6 Zr1 C1 95.48(15) . . ?
C2 Zr1 C1 30.2(2) . . ?
N7 Zr1 Zr2 102.68(13) . . ?
N1 Zr1 Zr2 122.12(11) . . ?
N2 Zr1 Zr2 126.49(12) . . ?
N5 Zr1 Zr2 39.71(10) . . ?
N6 Zr1 Zr2 37.15(10) . . ?
C2 Zr1 Zr2 117.88(11) . . ?
C1 Zr1 Zr2 115.97(10) . . ?
N8 Zr2 N4 113.4(2) . . ?
N8 Zr2 N3 103.9(2) . . ?
N4 Zr2 N3 80.1(2) . . ?
N8 Zr2 N6 120.1(2) . . ?
N4 Zr2 N6 126.5(2) . . ?
N3 Zr2 N6 88.6(2) . . ?
N8 Zr2 N5 102.8(2) . . ?
N4 Zr2 N5 94.05(15) . . ?
N3 Zr2 N5 152.8(2) . . ?
N6 Zr2 N5 73.49(15) . . ?
N8 Zr2 C15 127.3(2) . . ?
N4 Zr2 C15 57.3(2) . . ?
N3 Zr2 C15 29.1(2) . . ?
N6 Zr2 C15 89.7(2) . . ?
N5 Zr2 C15 128.1(2) . . ?
N8 Zr2 C16 131.8(2) . . ?
N4 Zr2 C16 29.4(2) . . ?
N3 Zr2 C16 56.7(2) . . ?
N6 Zr2 C16 104.2(2) . . ?
N5 Zr2 C16 107.28(15) . . ?
C15 Zr2 C16 29.5(2) . . ?
N8 Zr2 Zr1 126.52(13) . . ?
N4 Zr2 Zr1 105.61(11) . . ?
N3 Zr2 Zr1 117.99(12) . . ?
N6 Zr2 Zr1 37.95(10) . . ?
N5 Zr2 Zr1 37.87(11) . . ?
C15 Zr2 Zr1 104.07(11) . . ?
C16 Zr2 Zr1 99.71(10) . . ?
N1 Si1 C7 109.9(3) . . ?
N1 Si1 C8 108.6(3) . . ?
C7 Si1 C8 110.4(3) . . ?
N1 Si1 C9 112.2(3) . . ?
C7 Si1 C9 108.7(4) . . ?
C8 Si1 C9 107.1(3) . . ?
N2 Si2 C12 109.1(3) . . ?
N2 Si2 C11 108.7(3) . . ?
C12 Si2 C11 109.9(4) . . ?
N2 Si2 C13 113.2(2) . . ?
C12 Si2 C13 106.4(3) . . ?
C11 Si2 C13 109.5(3) . . ?
N3 Si3 C21 109.1(3) . . ?
N3 Si3 C23 108.2(2) . . ?
C21 Si3 C23 109.7(3) . . ?
N3 Si3 C22 115.4(3) . . ?
C21 Si3 C22 108.2(3) . . ?
C23 Si3 C22 106.2(3) . . ?
N4 Si4 C25 109.7(3) . . ?
N4 Si4 C26 109.6(3) . . ?
C25 Si4 C26 109.8(3) . . ?
N4 Si4 C27 111.6(2) . . ?
C25 Si4 C27 109.1(3) . . ?
C26 Si4 C27 106.9(3) . . ?
C1 N1 Si1 120.3(4) . . ?
C1 N1 Zr1 100.4(3) . . ?
Si1 N1 Zr1 138.9(2) . . ?
C2 N2 Si2 120.1(3) . . ?
C2 N2 Zr1 100.2(3) . . ?
Si2 N2 Zr1 138.4(3) . . ?
C15 N3 Si3 121.8(3) . . ?
C15 N3 Zr2 103.7(3) . . ?
Si3 N3 Zr2 133.0(3) . . ?
C16 N4 Si4 119.9(3) . . ?
C16 N4 Zr2 104.1(3) . . ?
Si4 N4 Zr2 135.5(2) . . ?
C29 N5 C30 106.9(4) . . ?
C29 N5 Zr1 113.7(3) . . ?
C30 N5 Zr1 107.6(3) . . ?
C29 N5 Zr2 108.2(3) . . ?
C30 N5 Zr2 118.2(3) . . ?
Zr1 N5 Zr2 102.4(2) . . ?
C32 N6 C31 107.5(4) . . ?
C32 N6 Zr2 119.3(3) . . ?
C31 N6 Zr2 102.1(3) . . ?
C32 N6 Zr1 109.7(3) . . ?
C31 N6 Zr1 113.4(3) . . ?
Zr2 N6 Zr1 104.9(2) . . ?
C34 N7 C33 111.2(5) . . ?
C34 N7 Zr1 117.9(4) . . ?
C33 N7 Zr1 130.9(4) . . ?
C36 N8 C35 109.4(4) . . ?
C36 N8 Zr2 133.3(4) . . ?
C35 N8 Zr2 117.2(4) . . ?
C6 C1 N1 123.4(5) . . ?
C6 C1 C2 119.6(5) . . ?
N1 C1 C2 117.1(5) . . ?
C6 C1 Zr1 151.4(3) . . ?
N1 C1 Zr1 49.3(2) . . ?
C2 C1 Zr1 74.8(3) . . ?
N2 C2 C3 124.3(5) . . ?
N2 C2 C1 118.1(4) . . ?
C3 C2 C1 117.6(5) . . ?
N2 C2 Zr1 49.5(2) . . ?
C3 C2 Zr1 152.2(4) . . ?
C1 C2 Zr1 75.0(3) . . ?
C4 C3 C2 121.5(5) . . ?
C3 C4 C5 120.9(5) . . ?
C4 C5 C6 119.4(5) . . ?
C5 C6 C1 121.0(5) . . ?
C10 C9 Si1 128.5(7) . . ?
C14 C13 Si2 126.1(5) . . ?
C20 C15 N3 124.8(5) . . ?
C20 C15 C16 117.9(5) . . ?
N3 C15 C16 117.3(5) . . ?
C20 C15 Zr2 152.8(4) . . ?
N3 C15 Zr2 47.2(2) . . ?
C16 C15 Zr2 75.5(3) . . ?
C17 C16 N4 124.1(5) . . ?
C17 C16 C15 119.1(5) . . ?
N4 C16 C15 116.8(5) . . ?
C17 C16 Zr2 155.0(4) . . ?
N4 C16 Zr2 46.5(2) . . ?
C15 C16 Zr2 75.0(3) . . ?
C18 C17 C16 120.8(5) . . ?
C17 C18 C19 120.4(5) . . ?
C18 C19 C20 120.5(6) . . ?
C19 C20 C15 121.1(5) . . ?
C24 C23 Si3 125.3(6) . . ?
C28 C27 Si4 125.5(5) . . ?

loop_
_geom_bond_atom_site_label_1
_geom_bond_atom_site_label_2
_geom_bond_distance
_geom_bond_site_symmetry_2
_geom_bond_publ_flag
Zr1 N7 2.021(5) . ?
Zr1 N1 2.112(4) . ?
Zr1 N2 2.116(4) . ?
Zr1 N5 2.276(4) . ?
Zr1 N6 2.304(4) . ?
Zr1 C2 2.739(5) . ?
Zr1 C1 2.742(5) . ?
Zr1 Zr2 3.621(2) . ?
Zr2 N8 2.024(4) . ?
Zr2 N4 2.102(4) . ?
Zr2 N3 2.120(4) . ?
Zr2 N6 2.263(4) . ?
Zr2 N5 2.369(4) . ?
Zr2 C15 2.806(5) . ?
Zr2 C16 2.813(5) . ?
Si1 N1 1.734(4) . ?
Si1 C7 1.862(7) . ?
Si1 C8 1.867(7) . ?
Si1 C9 1.882(7) . ?
Si2 N2 1.732(4) . ?
Si2 C12 1.856(7) . ?
Si2 C11 1.864(6) . ?
Si2 C13 1.873(6) . ?
Si3 N3 1.737(4) . ?
Si3 C21 1.864(6) . ?
Si3 C23 1.865(7) . ?
Si3 C22 1.877(7) . ?
Si4 N4 1.736(4) . ?
Si4 C25 1.853(6) . ?
Si4 C26 1.855(6) . ?
Si4 C27 1.884(6) . ?
N1 C1 1.409(7) . ?
N2 C2 1.405(7) . ?
N3 C15 1.404(7) . ?
N4 C16 1.425(7) . ?
N5 C29 1.478(7) . ?
N5 C30 1.479(7) . ?
N6 C32 1.472(7) . ?
N6 C31 1.477(7) . ?
N7 C34 1.449(7) . ?
N7 C33 1.458(7) . ?
N8 C36 1.456(7) . ?
N8 C35 1.474(7) . ?
C1 C6 1.400(8) . ?
C1 C2 1.426(7) . ?
C2 C3 1.409(7) . ?
C3 C4 1.376(9) . ?
C4 C5 1.382(9) . ?
C5 C6 1.391(8) . ?
C9 C10 1.288(10) . ?
C13 C14 1.300(9) . ?
C15 C20 1.405(8) . ?
C15 C16 1.432(8) . ?
C16 C17 1.408(8) . ?
C17 C18 1.374(8) . ?
C18 C19 1.374(9) . ?
C19 C20 1.386(9) . ?
C23 C24 1.314(11) . ?
C27 C28 1.281(9) . ?
